data_4337407
loop_
_publ_author_name
'Basalov, Ivan V.'
'Ro\,sca, Sorin Claudiu'
'Lyubov, Dmitry M.'
'Selikhov, Alexander N.'
'Fukin, Georgy K.'
'Sarazin, Yann'
'Carpentier, Jean-Fran\,cois'
'Trifonov, Alexander A.'

_publ_section_title
;
 Divalent heteroleptic ytterbium complexes - effective catalysts for
 intermolecular styrene hydrophosphination and hydroamination.
;
_journal_issue 3
_journal_name_full 'Inorganic chemistry'
_journal_page_first 1654
_journal_page_last 1661
_journal_paper_doi 10.1021/ic4027859
_journal_volume 53
_journal_year 2014
_chemical_formula_sum 'C46 H81 N2 O3 Si2 Yb'
_chemical_formula_weight 939.35
_chemical_name_systematic
; 
 ? 
;
_space_group_IT_number 33
_symmetry_cell_setting orthorhombic
_symmetry_space_group_name_Hall 'P 2c -2n'
_symmetry_space_group_name_H-M 'P n a 21'
_atom_sites_solution_hydrogens geom
_atom_sites_solution_primary direct
_atom_sites_solution_secondary difmap
_audit_creation_method SHELXL-97
_cell_angle_alpha 90.00
_cell_angle_beta 90.00
_cell_angle_gamma 90.00
_cell_formula_units_Z 4
_cell_length_a 18.6631(14)
_cell_length_b 24.0308(18)
_cell_length_c 10.9921(8)
_cell_measurement_reflns_used 900
_cell_measurement_temperature 100(2)
_cell_measurement_theta_max 30
_cell_measurement_theta_min 2
_cell_volume 4929.8(6)
_computing_cell_refinement 'Bruker SMART'
_computing_data_collection 'Bruker SMART'
_computing_data_reduction 'Bruker SHELXTL'
_computing_molecular_graphics 'Bruker SHELXTL'
_computing_publication_material 'Bruker SHELXTL'
_computing_structure_refinement 'SHELXL-97 (Sheldrick, 2008)'
_computing_structure_solution 'SHELXS-97 (Sheldrick, 2008)'
_diffrn_ambient_temperature 100(2)
_diffrn_measured_fraction_theta_full 0.999
_diffrn_measured_fraction_theta_max 0.999
_diffrn_measurement_device_type 'CCD area detector'
_diffrn_measurement_method 'phi and omega scans'
_diffrn_radiation_monochromator graphite
_diffrn_radiation_source 'fine-focus sealed tube'
_diffrn_radiation_type MoK\a
_diffrn_radiation_wavelength 0.71073
_diffrn_reflns_av_R_equivalents 0.0809
_diffrn_reflns_av_sigmaI/netI 0.0742
_diffrn_reflns_limit_h_max 23
_diffrn_reflns_limit_h_min -23
_diffrn_reflns_limit_k_max 29
_diffrn_reflns_limit_k_min -29
_diffrn_reflns_limit_l_max 13
_diffrn_reflns_limit_l_min -13
_diffrn_reflns_number 41425
_diffrn_reflns_theta_full 25.99
_diffrn_reflns_theta_max 25.99
_diffrn_reflns_theta_min 2.04
_exptl_absorpt_coefficient_mu 1.983
_exptl_absorpt_correction_T_max 0.8575
_exptl_absorpt_correction_T_min 0.6067
_exptl_absorpt_correction_type multi-scan
_exptl_absorpt_process_details 'SADABS (Sheldrick, 2008a)'
_exptl_crystal_colour yellow
_exptl_crystal_density_diffrn 1.266
_exptl_crystal_density_method 'not measured'
_exptl_crystal_description prism
_exptl_crystal_F_000 1972
_exptl_crystal_size_max 0.28
_exptl_crystal_size_mid 0.10
_exptl_crystal_size_min 0.08
_refine_diff_density_max 1.059
_refine_diff_density_min -0.789
_refine_diff_density_rms 0.090
_refine_ls_abs_structure_details 'Flack H D (1983), Acta Cryst. A39, 876-881'
_refine_ls_abs_structure_Flack -0.018(9)
_refine_ls_extinction_method none
_refine_ls_goodness_of_fit_ref 0.978
_refine_ls_hydrogen_treatment constr
_refine_ls_matrix_type full
_refine_ls_number_parameters 518
_refine_ls_number_reflns 9683
_refine_ls_number_restraints 21
_refine_ls_restrained_S_all 0.982
_refine_ls_R_factor_all 0.0733
_refine_ls_R_factor_gt 0.0415
_refine_ls_shift/su_max 0.002
_refine_ls_shift/su_mean 0.000
_refine_ls_structure_factor_coef Fsqd
_refine_ls_weighting_details 'calc w=1/[\s^2^(Fo^2^)+(0.0280P)^2^+0.0000P] where P=(Fo^2^+2Fc^2^)/3'
_refine_ls_weighting_scheme calc
_refine_ls_wR_factor_gt 0.0722
_refine_ls_wR_factor_ref 0.0787
_reflns_number_gt 7042
_reflns_number_total 9683
_reflns_threshold_expression >2sigma(I)
_cod_data_source_file 8-ybcarbsim.cif
_cod_data_source_block ybcarbsim
_cod_depositor_comments
;
The following automatic conversions were performed:

'_symmetry_cell_setting' value 'Orthorhombic' changed to
'orthorhombic' according to
/usr/data/users/saulius/automatic-downloads/current/ACS/lib/dictionaries/cif_core.dic
dictionary named 'cif_core.dic' version 2.4.2 from 2011-04-26.

Automatic conversion script
Id: cif_fix_values 2281 2013-09-26 08:29:07Z andrius 
;
_cod_original_sg_symbol_H-M Pna2(1)
_cod_database_code 4337407

loop_
_symmetry_equiv_pos_as_xyz
'x, y, z'
'-x, -y, z+1/2'
'x+1/2, -y+1/2, z'
'-x+1/2, y+1/2, z+1/2'

loop_
_atom_site_label
_atom_site_type_symbol
_atom_site_fract_x
_atom_site_fract_y
_atom_site_fract_z
_atom_site_U_iso_or_equiv
_atom_site_adp_type
_atom_site_occupancy
_atom_site_symmetry_multiplicity
_atom_site_calc_flag
_atom_site_refinement_flags
_atom_site_disorder_assembly
_atom_site_disorder_group
Yb1 Yb -0.177432(8) -0.389136(6) -0.24971(3) 0.02816(3) Uani 1 1 d . . .
Si1 Si -0.00761(7) -0.41840(6) -0.32522(12) 0.0441(4) Uani 1 1 d . . .
C1 C -0.2078(2) -0.36772(16) -0.0136(3) 0.0260(10) Uani 1 1 d . . .
O1 O -0.23645(16) -0.32614(12) -0.3904(2) 0.0348(8) Uani 1 1 d . . .
N1 N -0.20955(18) -0.42514(13) -0.0304(3) 0.0270(9) Uani 1 1 d U . .
N2 N -0.06139(18) -0.36275(16) -0.2997(3) 0.0365(10) Uani 1 1 d . . .
Si2 Si -0.03599(7) -0.29516(6) -0.30472(12) 0.0439(4) Uani 1 1 d . . .
C2 C -0.1558(2) -0.33617(17) 0.0509(3) 0.0291(11) Uani 1 1 d . . .
O2 O -0.21941(16) -0.44952(12) -0.4092(2) 0.0325(8) Uani 1 1 d . . .
C3 C -0.1705(2) -0.27924(16) 0.0614(3) 0.0312(11) Uani 1 1 d . . .
H3A H -0.1375 -0.2573 0.1066 0.037 Uiso 1 1 calc R . .
C4 C -0.2296(3) -0.25187(17) 0.0111(4) 0.0349(13) Uani 1 1 d . . .
C5 C -0.2800(3) -0.28349(18) -0.0503(4) 0.0378(13) Uani 1 1 d . . .
H5A H -0.3217 -0.2665 -0.0831 0.045 Uiso 1 1 calc R . .
C6 C -0.2688(2) -0.34136(17) -0.0637(4) 0.0290(11) Uani 1 1 d . . .
C8 C -0.3824(2) -0.38597(17) -0.1587(4) 0.0292(10) Uani 1 1 d . . .
H8A H -0.4057 -0.3519 -0.1777 0.035 Uiso 1 1 calc R . .
C9 C -0.4173(2) -0.43576(17) -0.1811(4) 0.0313(11) Uani 1 1 d . A .
C7 C -0.3136(2) -0.38490(15) -0.1087(3) 0.0276(10) Uani 1 1 d . . .
C10 C -0.3803(2) -0.48498(16) -0.1464(4) 0.0316(11) Uani 1 1 d . . .
H10A H -0.4050 -0.5193 -0.1563 0.038 Uiso 1 1 calc R . .
C11 C -0.3119(2) -0.48739(15) -0.0997(3) 0.0250(10) Uani 1 1 d . . .
C12 C -0.2757(2) -0.43584(17) -0.0809(4) 0.0259(11) Uani 1 1 d U . .
C13 C -0.0920(2) -0.36301(17) 0.1160(4) 0.0300(11) Uani 1 1 d . . .
C14 C -0.0428(3) -0.32081(18) 0.1785(4) 0.0458(14) Uani 1 1 d . . .
H14A H -0.0220 -0.2959 0.1173 0.069 Uiso 1 1 calc R . .
H14B H -0.0043 -0.3406 0.2211 0.069 Uiso 1 1 calc R . .
H14C H -0.0705 -0.2989 0.2371 0.069 Uiso 1 1 calc R . .
C15 C -0.0467(2) -0.39672(18) 0.0250(4) 0.0366(12) Uani 1 1 d . . .
H15A H -0.0753 -0.4276 -0.0070 0.055 Uiso 1 1 calc R . .
H15B H -0.0042 -0.4114 0.0663 0.055 Uiso 1 1 calc R . .
H15C H -0.0318 -0.3725 -0.0422 0.055 Uiso 1 1 calc R . .
C16 C -0.1211(2) -0.40281(17) 0.2138(3) 0.0386(13) Uani 1 1 d . . .
H16A H -0.1525 -0.4305 0.1756 0.058 Uiso 1 1 calc R . .
H16B H -0.1484 -0.3816 0.2742 0.058 Uiso 1 1 calc R . .
H16C H -0.0811 -0.4218 0.2539 0.058 Uiso 1 1 calc R . .
C17 C -0.2433(3) -0.18874(18) 0.0316(5) 0.0477(15) Uani 1 1 d . . .
C18 C -0.3103(3) -0.1809(2) 0.1102(5) 0.077(2) Uani 1 1 d . . .
H18A H -0.3198 -0.1411 0.1205 0.116 Uiso 1 1 calc R . .
H18B H -0.3025 -0.1980 0.1900 0.116 Uiso 1 1 calc R . .
H18C H -0.3514 -0.1986 0.0703 0.116 Uiso 1 1 calc R . .
C19 C -0.1803(3) -0.16084(19) 0.0944(5) 0.0736(19) Uani 1 1 d . . .
H19A H -0.1915 -0.1216 0.1091 0.110 Uiso 1 1 calc R . .
H19B H -0.1377 -0.1636 0.0426 0.110 Uiso 1 1 calc R . .
H19C H -0.1709 -0.1794 0.1722 0.110 Uiso 1 1 calc R . .
C20 C -0.2548(3) -0.16109(19) -0.0935(5) 0.0586(17) Uani 1 1 d . . .
H20A H -0.2655 -0.1215 -0.0822 0.088 Uiso 1 1 calc R . .
H20B H -0.2949 -0.1792 -0.1353 0.088 Uiso 1 1 calc R . .
H20C H -0.2112 -0.1650 -0.1426 0.088 Uiso 1 1 calc R . .
C21 C -0.49331(15) -0.43714(9) -0.2343(2) 0.0389(11) Uani 1 1 d DU . .
C22 C -0.4964(4) -0.4039(2) -0.3526(4) 0.057(2) Uani 0.696(3) 1 d PD A 1
H22A H -0.4619 -0.4192 -0.4108 0.086 Uiso 0.696(3) 1 calc PR A 1
H22B H -0.4846 -0.3649 -0.3360 0.086 Uiso 0.696(3) 1 calc PR A 1
H22C H -0.5448 -0.4062 -0.3870 0.086 Uiso 0.696(3) 1 calc PR A 1
C23 C -0.5449(3) -0.4108(2) -0.1402(5) 0.0465(19) Uani 0.696(3) 1 d PD A 1
H23A H -0.5945 -0.4193 -0.1627 0.070 Uiso 0.696(3) 1 calc PR A 1
H23B H -0.5381 -0.3704 -0.1389 0.070 Uiso 0.696(3) 1 calc PR A 1
H23C H -0.5348 -0.4261 -0.0593 0.070 Uiso 0.696(3) 1 calc PR A 1
C24 C -0.5213(3) -0.49634(14) -0.2570(10) 0.0489(15) Uani 0.696(3) 1 d PD A 1
H24A H -0.4936 -0.5136 -0.3227 0.073 Uiso 0.696(3) 1 calc PR A 1
H24B H -0.5720 -0.4947 -0.2803 0.073 Uiso 0.696(3) 1 calc PR A 1
H24C H -0.5162 -0.5185 -0.1826 0.073 Uiso 0.696(3) 1 calc PR A 1
C22' C -0.5169(6) -0.3810(2) -0.2886(11) 0.057(2) Uani 0.304(3) 1 d PD A 2
H22D H -0.4801 -0.3676 -0.3450 0.086 Uiso 0.304(3) 1 calc PR A 2
H22E H -0.5235 -0.3539 -0.2230 0.086 Uiso 0.304(3) 1 calc PR A 2
H22F H -0.5622 -0.3859 -0.3325 0.086 Uiso 0.304(3) 1 calc PR A 2
C23' C -0.5473(4) -0.4655(4) -0.1494(8) 0.0465(19) Uani 0.304(3) 1 d PD A 2
H23D H -0.5556 -0.4419 -0.0781 0.070 Uiso 0.304(3) 1 calc PR A 2
H23E H -0.5282 -0.5015 -0.1231 0.070 Uiso 0.304(3) 1 calc PR A 2
H23F H -0.5926 -0.4712 -0.1927 0.070 Uiso 0.304(3) 1 calc PR A 2
C24' C -0.4887(8) -0.4720(3) -0.3523(5) 0.0489(15) Uani 0.304(3) 1 d PDU A 2
H24D H -0.4632 -0.4508 -0.4149 0.073 Uiso 0.304(3) 1 calc PR A 2
H24E H -0.5372 -0.4807 -0.3810 0.073 Uiso 0.304(3) 1 calc PR A 2
H24F H -0.4629 -0.5067 -0.3359 0.073 Uiso 0.304(3) 1 calc PR A 2
C25 C -0.2773(2) -0.54271(16) -0.0612(4) 0.0311(12) Uani 1 1 d . . .
C26 C -0.2643(3) -0.54111(18) 0.0766(4) 0.0518(15) Uani 1 1 d . . .
H26A H -0.2325 -0.5100 0.0963 0.078 Uiso 1 1 calc R . .
H26B H -0.2420 -0.5761 0.1026 0.078 Uiso 1 1 calc R . .
H26C H -0.3101 -0.5363 0.1189 0.078 Uiso 1 1 calc R . .
C27 C -0.3272(3) -0.59313(16) -0.0855(4) 0.0483(14) Uani 1 1 d . . .
H27A H -0.3390 -0.5947 -0.1723 0.072 Uiso 1 1 calc R . .
H27B H -0.3713 -0.5890 -0.0380 0.072 Uiso 1 1 calc R . .
H27C H -0.3027 -0.6275 -0.0615 0.072 Uiso 1 1 calc R . .
C28 C -0.2082(3) -0.55098(18) -0.1284(4) 0.0464(15) Uani 1 1 d . . .
H28A H -0.2175 -0.5509 -0.2162 0.070 Uiso 1 1 calc R . .
H28B H -0.1870 -0.5867 -0.1048 0.070 Uiso 1 1 calc R . .
H28C H -0.1751 -0.5207 -0.1082 0.070 Uiso 1 1 calc R . .
C29 C 0.0168(3) -0.4284(2) -0.4903(4) 0.0597(17) Uani 1 1 d . . .
H29A H 0.0469 -0.4616 -0.4987 0.089 Uiso 1 1 calc R . .
H29B H 0.0430 -0.3957 -0.5195 0.089 Uiso 1 1 calc R . .
H29C H -0.0270 -0.4332 -0.5384 0.089 Uiso 1 1 calc R . .
C30 C -0.0546(2) -0.48281(16) -0.2729(4) 0.0473(15) Uani 1 1 d . . .
H30A H -0.0248 -0.5154 -0.2905 0.071 Uiso 1 1 calc R . .
H30B H -0.1005 -0.4863 -0.3157 0.071 Uiso 1 1 calc R . .
H30C H -0.0633 -0.4805 -0.1851 0.071 Uiso 1 1 calc R . .
C31 C 0.0799(2) -0.4195(2) -0.2410(7) 0.0629(15) Uani 1 1 d . . .
H31A H 0.1029 -0.4558 -0.2519 0.094 Uiso 1 1 calc R . .
H31B H 0.0712 -0.4130 -0.1542 0.094 Uiso 1 1 calc R . .
H31C H 0.1113 -0.3903 -0.2729 0.094 Uiso 1 1 calc R . .
C32 C -0.0056(3) -0.2715(2) -0.4589(5) 0.075(2) Uani 1 1 d . . .
H32A H 0.0032 -0.2313 -0.4574 0.112 Uiso 1 1 calc R . .
H32B H -0.0428 -0.2799 -0.5191 0.112 Uiso 1 1 calc R . .
H32C H 0.0387 -0.2910 -0.4809 0.112 Uiso 1 1 calc R . .
C33 C 0.0393(3) -0.2764(2) -0.1999(5) 0.067(2) Uani 1 1 d . . .
H33A H 0.0499 -0.2366 -0.2077 0.101 Uiso 1 1 calc R . .
H33B H 0.0819 -0.2981 -0.2213 0.101 Uiso 1 1 calc R . .
H33C H 0.0254 -0.2846 -0.1158 0.101 Uiso 1 1 calc R . .
C34 C -0.1114(2) -0.24845(16) -0.2572(7) 0.0523(12) Uani 1 1 d . . .
H34A H -0.0949 -0.2097 -0.2571 0.078 Uiso 1 1 calc R . .
H34B H -0.1274 -0.2587 -0.1753 0.078 Uiso 1 1 calc R . .
H34C H -0.1513 -0.2525 -0.3144 0.078 Uiso 1 1 calc R . .
C35 C -0.2955(3) -0.28628(19) -0.3837(5) 0.0424(14) Uani 1 1 d . . .
H35A H -0.2907 -0.2625 -0.3107 0.051 Uiso 1 1 calc R . .
H35B H -0.3420 -0.3060 -0.3796 0.051 Uiso 1 1 calc R . .
C36 C -0.2914(3) -0.2519(3) -0.4964(6) 0.075(2) Uani 1 1 d . . .
H36A H -0.3330 -0.2597 -0.5496 0.090 Uiso 1 1 calc R . .
H36B H -0.2915 -0.2119 -0.4755 0.090 Uiso 1 1 calc R . .
C37 C -0.2238(3) -0.2669(2) -0.5595(5) 0.0496(17) Uani 1 1 d . . .
H37A H -0.1844 -0.2414 -0.5366 0.060 Uiso 1 1 calc R . .
H37B H -0.2299 -0.2662 -0.6490 0.060 Uiso 1 1 calc R . .
C38 C -0.2094(3) -0.3256(2) -0.5143(4) 0.0413(13) Uani 1 1 d . . .
H38A H -0.2348 -0.3533 -0.5650 0.050 Uiso 1 1 calc R . .
H38B H -0.1574 -0.3339 -0.5159 0.050 Uiso 1 1 calc R . .
C39 C -0.2959(2) -0.4511(2) -0.4259(4) 0.0402(15) Uani 1 1 d . . .
H39A H -0.3137 -0.4140 -0.4508 0.048 Uiso 1 1 calc R . .
H39B H -0.3198 -0.4618 -0.3490 0.048 Uiso 1 1 calc R . .
C40 C -0.3116(3) -0.49339(19) -0.5235(5) 0.0504(15) Uani 1 1 d . . .
H40A H -0.3550 -0.4835 -0.5704 0.061 Uiso 1 1 calc R . .
H40B H -0.3173 -0.5312 -0.4890 0.061 Uiso 1 1 calc R . .
C41 C -0.2450(3) -0.4891(2) -0.6004(4) 0.0454(14) Uani 1 1 d . . .
H41A H -0.2371 -0.5237 -0.6475 0.054 Uiso 1 1 calc R . .
H41B H -0.2481 -0.4573 -0.6575 0.054 Uiso 1 1 calc R . .
C42 C -0.1865(2) -0.48034(18) -0.5091(4) 0.0353(12) Uani 1 1 d . . .
H42A H -0.1676 -0.5165 -0.4801 0.042 Uiso 1 1 calc R . .
H42B H -0.1466 -0.4587 -0.5453 0.042 Uiso 1 1 calc R . .
O1S O -0.3700(2) -0.37640(15) -0.6721(3) 0.0632(13) Uani 1 1 d . . .
C1S C -0.4388(3) -0.3561(3) -0.6461(5) 0.077(2) Uani 1 1 d . . .
H1SA H -0.4628 -0.3592 -0.5702 0.092 Uiso 1 1 calc R . .
C2S C -0.4667(3) -0.3301(3) -0.7512(10) 0.110(2) Uani 1 1 d U . .
H2SA H -0.4708 -0.2895 -0.7378 0.132 Uiso 1 1 calc R . .
H2SB H -0.5150 -0.3450 -0.7693 0.132 Uiso 1 1 calc R . .
C3S C -0.4202(3) -0.3408(3) -0.8500(6) 0.083(2) Uani 1 1 d U . .
H3SA H -0.4070 -0.3057 -0.8917 0.100 Uiso 1 1 calc R . .
H3SB H -0.4431 -0.3660 -0.9096 0.100 Uiso 1 1 calc R . .
C4S C -0.3561(3) -0.3673(3) -0.7957(5) 0.076(2) Uani 1 1 d . . .
H4SA H -0.3460 -0.4030 -0.8369 0.091 Uiso 1 1 calc R . .
H4SB H -0.3139 -0.3427 -0.8053 0.091 Uiso 1 1 calc R . .

loop_
_atom_site_aniso_label
_atom_site_aniso_U_11
_atom_site_aniso_U_22
_atom_site_aniso_U_33
_atom_site_aniso_U_23
_atom_site_aniso_U_13
_atom_site_aniso_U_12
Yb1 0.03381(7) 0.02927(6) 0.02140(6) 0.00185(18) 0.00485(16) 0.00075(9)
Si1 0.0394(8) 0.0682(9) 0.0246(6) -0.0113(7) 0.0016(6) 0.0036(7)
C1 0.035(2) 0.024(2) 0.019(2) 0.0009(17) 0.0130(18) 0.0001(18)
O1 0.0434(18) 0.0323(16) 0.0287(16) 0.0065(14) 0.0077(14) 0.0028(14)
N1 0.0360(18) 0.0222(18) 0.0228(18) 0.0033(15) -0.0010(15) -0.0016(16)
N2 0.030(2) 0.052(2) 0.0272(18) 0.0032(17) 0.0007(15) 0.0002(17)
Si2 0.0373(8) 0.0572(8) 0.0372(7) 0.0108(6) 0.0022(6) -0.0074(7)
C2 0.043(3) 0.025(2) 0.019(2) -0.0042(17) 0.0095(18) -0.0052(19)
O2 0.0351(17) 0.0390(17) 0.0234(16) -0.0014(14) 0.0028(14) 0.0000(14)
C3 0.044(3) 0.028(2) 0.021(2) 0.0009(17) -0.004(2) -0.012(2)
C4 0.060(3) 0.016(2) 0.028(2) -0.0100(19) 0.003(2) 0.000(2)
C5 0.049(3) 0.028(2) 0.036(3) -0.001(2) 0.003(2) -0.003(2)
C6 0.035(2) 0.025(2) 0.027(2) -0.0021(19) 0.004(2) -0.005(2)
C8 0.026(2) 0.022(2) 0.040(2) 0.005(2) 0.0092(18) 0.003(2)
C9 0.032(2) 0.027(2) 0.035(2) -0.0064(19) 0.010(2) -0.0028(19)
C7 0.037(2) 0.0163(18) 0.029(2) -0.0050(17) 0.0094(18) -0.005(2)
C10 0.044(3) 0.021(2) 0.029(2) -0.0088(18) 0.009(2) -0.0140(19)
C11 0.034(3) 0.0218(19) 0.0193(19) -0.0058(16) 0.0074(18) -0.0052(19)
C12 0.041(2) 0.023(2) 0.0138(19) -0.0020(17) 0.0141(18) -0.008(2)
C13 0.041(3) 0.029(2) 0.020(2) -0.0033(18) -0.0035(19) -0.004(2)
C14 0.056(3) 0.039(3) 0.042(3) -0.002(2) -0.013(3) -0.004(2)
C15 0.042(3) 0.039(3) 0.028(2) -0.002(2) -0.003(2) 0.000(2)
C16 0.050(3) 0.045(3) 0.021(2) -0.0015(17) 0.0024(18) -0.001(2)
C17 0.069(3) 0.020(2) 0.054(3) -0.005(2) -0.017(3) -0.005(2)
C18 0.110(5) 0.038(3) 0.084(4) -0.021(3) 0.014(4) 0.026(3)
C19 0.113(5) 0.022(2) 0.085(4) -0.008(3) -0.048(4) -0.001(3)
C20 0.077(4) 0.025(3) 0.073(4) 0.006(3) -0.023(3) -0.003(3)
C21 0.0194(19) 0.040(2) 0.057(3) 0.009(2) -0.003(3) -0.0022(16)
C22 0.061(5) 0.045(4) 0.066(5) 0.005(3) 0.019(4) -0.017(3)
C23 0.036(4) 0.036(3) 0.067(4) -0.005(3) 0.011(3) -0.018(3)
C24 0.034(3) 0.039(3) 0.074(4) 0.004(4) -0.001(5) -0.010(2)
C22' 0.061(5) 0.045(4) 0.066(5) 0.005(3) 0.019(4) -0.017(3)
C23' 0.036(4) 0.036(3) 0.067(4) -0.005(3) 0.011(3) -0.018(3)
C24' 0.034(3) 0.039(3) 0.074(4) 0.004(4) -0.001(5) -0.010(2)
C25 0.051(3) 0.018(2) 0.024(2) -0.0002(18) -0.010(2) -0.005(2)
C26 0.088(4) 0.027(2) 0.041(3) 0.006(2) -0.025(3) -0.022(3)
C27 0.081(4) 0.020(2) 0.044(3) -0.0025(19) -0.026(3) -0.002(2)
C28 0.061(3) 0.025(2) 0.054(3) -0.003(2) -0.012(3) 0.008(2)
C29 0.042(3) 0.100(4) 0.037(3) -0.022(3) 0.013(2) -0.011(3)
C30 0.061(3) 0.048(2) 0.033(4) -0.005(2) -0.009(2) 0.017(2)
C31 0.048(3) 0.087(3) 0.053(3) -0.019(5) -0.003(4) 0.015(2)
C32 0.086(5) 0.074(4) 0.065(4) 0.011(3) 0.022(3) -0.012(4)
C33 0.055(3) 0.051(3) 0.095(5) 0.012(3) -0.021(3) -0.012(3)
C34 0.044(2) 0.053(2) 0.060(3) 0.003(5) -0.011(4) -0.010(2)
C35 0.044(3) 0.030(2) 0.054(3) 0.002(2) -0.010(3) 0.012(2)
C36 0.054(4) 0.080(4) 0.091(5) 0.036(4) 0.021(3) 0.019(3)
C37 0.056(4) 0.055(3) 0.037(3) 0.015(3) -0.001(3) -0.011(3)
C38 0.044(3) 0.050(3) 0.030(3) 0.008(2) 0.007(2) 0.005(2)
C39 0.025(3) 0.066(4) 0.030(3) 0.013(3) 0.007(2) 0.002(3)
C40 0.052(3) 0.029(2) 0.070(3) 0.012(2) -0.014(3) -0.014(2)
C41 0.057(3) 0.036(3) 0.043(3) -0.014(2) 0.000(3) -0.001(2)
C42 0.037(3) 0.041(3) 0.028(2) -0.004(2) 0.001(2) 0.000(2)
O1S 0.092(3) 0.065(3) 0.0325(19) 0.0029(18) 0.002(2) 0.011(2)
C1S 0.090(5) 0.111(5) 0.029(3) 0.004(3) 0.019(3) 0.049(4)
C2S 0.094(4) 0.149(4) 0.086(4) 0.010(6) -0.002(5) 0.053(3)
C3S 0.058(4) 0.118(5) 0.075(4) 0.024(4) 0.012(3) 0.021(4)
C4S 0.047(3) 0.130(5) 0.050(3) 0.025(3) 0.026(3) 0.055(3)

loop_
_atom_type_symbol
_atom_type_description
_atom_type_scat_dispersion_real
_atom_type_scat_dispersion_imag
_atom_type_scat_source
C C 0.0033 0.0016 'International Tables Vol C Tables 4.2.6.8 and 6.1.1.4'
H H 0.0000 0.0000 'International Tables Vol C Tables 4.2.6.8 and 6.1.1.4'
N N 0.0061 0.0033 'International Tables Vol C Tables 4.2.6.8 and 6.1.1.4'
O O 0.0106 0.0060 'International Tables Vol C Tables 4.2.6.8 and 6.1.1.4'
Si Si 0.0817 0.0704 'International Tables Vol C Tables 4.2.6.8 and 6.1.1.4'
Yb Yb -0.3850 5.5486 'International Tables Vol C Tables 4.2.6.8 and 6.1.1.4'

loop_
_geom_angle_atom_site_label_1
_geom_angle_atom_site_label_2
_geom_angle_atom_site_label_3
_geom_angle
N2 Yb1 O2 107.20(11)
N2 Yb1 O1 95.86(11)
O2 Yb1 O1 76.36(10)
N2 Yb1 N1 121.27(11)
O2 Yb1 N1 113.28(10)
O1 Yb1 N1 133.27(10)
N2 Yb1 C1 111.72(12)
O2 Yb1 C1 138.18(11)
O1 Yb1 C1 113.42(11)
N1 Yb1 C1 30.21(11)
N2 Yb1 C12 149.84(12)
O2 Yb1 C12 91.58(11)
O1 Yb1 C12 111.69(11)
N1 Yb1 C12 28.86(11)
C1 Yb1 C12 46.64(12)
N2 Yb1 C6 127.38(12)
O2 Yb1 C6 124.12(11)
O1 Yb1 C6 86.30(10)
N1 Yb1 C6 49.46(11)
C1 Yb1 C6 28.98(12)
C12 Yb1 C6 46.84(11)
N2 Yb1 C7 155.43(11)
O2 Yb1 C7 97.00(10)
O1 Yb1 C7 85.59(10)
N1 Yb1 C7 48.70(11)
C1 Yb1 C7 46.83(12)
C12 Yb1 C7 28.66(11)
C6 Yb1 C7 28.08(11)
N2 Yb1 Si1 27.96(10)
O2 Yb1 Si1 90.05(7)
O1 Yb1 Si1 113.71(7)
N1 Yb1 Si1 111.93(8)
C1 Yb1 Si1 118.39(9)
C12 Yb1 Si1 133.61(9)
C6 Yb1 Si1 144.50(9)
C7 Yb1 Si1 160.59(8)
N2 Yb1 Si2 24.01(9)
O2 Yb1 Si2 120.32(7)
O1 Yb1 Si2 80.27(7)
N1 Yb1 Si2 122.57(8)
C1 Yb1 Si2 101.50(9)
C12 Yb1 Si2 148.06(9)
C6 Yb1 Si2 107.92(9)
C7 Yb1 Si2 134.92(7)
Si1 Yb1 Si2 51.97(4)
N2 Si1 C30 108.92(19)
N2 Si1 C31 116.4(2)
C30 Si1 C31 104.2(2)
N2 Si1 C29 113.8(2)
C30 Si1 C29 107.6(2)
C31 Si1 C29 105.2(3)
N2 Si1 Yb1 39.96(12)
C30 Si1 Yb1 69.74(14)
C31 Si1 Yb1 134.7(2)
C29 Si1 Yb1 119.56(16)
N1 C1 C6 111.9(4)
N1 C1 C2 127.7(4)
C6 C1 C2 120.3(4)
N1 C1 Yb1 71.9(2)
C6 C1 Yb1 83.1(2)
C2 C1 Yb1 115.9(3)
C38 O1 C35 107.6(3)
C38 O1 Yb1 116.5(2)
C35 O1 Yb1 135.9(3)
C12 N1 C1 105.0(3)
C12 N1 Yb1 84.0(2)
C1 N1 Yb1 77.9(2)
Si2 N2 Si1 125.8(2)
Si2 N2 Yb1 122.06(19)
Si1 N2 Yb1 112.07(19)
N2 Si2 C33 114.9(2)
N2 Si2 C34 110.81(18)
C33 Si2 C34 104.3(3)
N2 Si2 C32 113.9(2)
C33 Si2 C32 104.8(3)
C34 Si2 C32 107.3(3)
N2 Si2 Yb1 33.93(12)
C33 Si2 Yb1 127.63(17)
C34 Si2 Yb1 76.92(13)
C32 Si2 Yb1 125.14(19)
C3 C2 C1 115.4(4)
C3 C2 C13 121.7(4)
C1 C2 C13 122.6(4)
C39 O2 C42 108.0(3)
C39 O2 Yb1 115.5(3)
C42 O2 Yb1 135.8(2)
C4 C3 C2 125.5(4)
C5 C4 C3 118.1(4)
C5 C4 C17 119.7(4)
C3 C4 C17 122.0(4)
C4 C5 C6 119.3(4)
C5 C6 C1 121.3(4)
C5 C6 C7 132.1(4)
C1 C6 C7 106.2(4)
C5 C6 Yb1 123.4(3)
C1 C6 Yb1 67.9(2)
C7 C6 Yb1 79.0(2)
C9 C8 C7 121.2(4)
C8 C9 C10 116.3(4)
C8 C9 C21 121.4(3)
C10 C9 C21 122.2(3)
C8 C7 C6 133.5(4)
C8 C7 C12 121.1(4)
C6 C7 C12 105.1(4)
C8 C7 Yb1 125.4(3)
C6 C7 Yb1 72.9(2)
C12 C7 Yb1 70.4(2)
C11 C10 C9 125.8(4)
C10 C11 C12 117.2(4)
C10 C11 C25 121.9(3)
C12 C11 C25 120.8(4)
N1 C12 C11 130.1(4)
N1 C12 C7 111.4(3)
C11 C12 C7 118.2(4)
N1 C12 Yb1 67.1(2)
C11 C12 Yb1 123.7(3)
C7 C12 Yb1 81.0(2)
C14 C13 C2 113.4(3)
C14 C13 C16 108.1(3)
C2 C13 C16 108.3(4)
C14 C13 C15 108.1(4)
C2 C13 C15 110.1(3)
C16 C13 C15 108.7(3)
C19 C17 C18 108.7(4)
C19 C17 C20 108.8(4)
C18 C17 C20 109.7(4)
C19 C17 C4 111.7(4)
C18 C17 C4 109.6(4)
C20 C17 C4 108.3(4)
C22 C21 C23' 136.6(5)
C22 C21 C9 110.4(4)
C23' C21 C9 112.6(4)
C22 C21 C24 109.5(5)
C23' C21 C24 57.6(6)
C9 C21 C24 113.3(3)
C22 C21 C22' 36.9(5)
C23' C21 C22' 115.9(6)
C9 C21 C22' 113.2(5)
C24 C21 C22' 130.6(5)
C22 C21 C24' 64.7(4)
C23' C21 C24' 107.8(6)
C9 C21 C24' 106.3(6)
C24 C21 C24' 51.7(5)
C22' C21 C24' 99.5(6)
C22 C21 C23 109.3(4)
C23' C21 C23 50.7(5)
C9 C21 C23 108.1(3)
C24 C21 C23 106.0(4)
C22' C21 C23 73.9(5)
C24' C21 C23 144.7(6)
C28 C25 C26 110.7(4)
C28 C25 C11 109.9(3)
C26 C25 C11 108.5(3)
C28 C25 C27 109.1(4)
C26 C25 C27 106.5(4)
C11 C25 C27 112.1(4)
O1 C35 C36 106.4(4)
C37 C36 C35 107.4(5)
C36 C37 C38 102.9(4)
O1 C38 C37 104.7(4)
O2 C39 C40 107.5(4)
C39 C40 C41 101.1(4)
C42 C41 C40 103.6(4)
O2 C42 C41 105.6(4)
C4S O1S C1S 108.2(4)
O1S C1S C2S 108.9(5)
C1S C2S C3S 108.8(5)
C2S C3S C4S 105.3(6)
O1S C4S C3S 108.1(5)

loop_
_geom_bond_atom_site_label_1
_geom_bond_atom_site_label_2
_geom_bond_distance
Yb1 N2 2.323(3)
Yb1 O2 2.407(3)
Yb1 O1 2.428(3)
Yb1 N1 2.631(3)
Yb1 C1 2.706(4)
Yb1 C12 2.840(4)
Yb1 C6 2.899(4)
Yb1 C7 2.979(4)
Yb1 Si1 3.3509(14)
Yb1 Si2 3.5262(14)
Si1 N2 1.696(4)
Si1 C30 1.870(4)
Si1 C31 1.877(5)
Si1 C29 1.886(5)
C1 N1 1.392(5)
C1 C6 1.415(6)
C1 C2 1.421(6)
O1 C38 1.452(5)
O1 C35 1.463(5)
N1 C12 1.378(5)
N2 Si2 1.693(4)
Si2 C33 1.872(5)
Si2 C34 1.874(5)
Si2 C32 1.876(6)
C2 C3 1.400(6)
C2 C13 1.532(6)
O2 C39 1.439(5)
O2 C42 1.460(5)
C3 C4 1.399(6)
C4 C5 1.385(6)
C4 C17 1.555(6)
C5 C6 1.414(6)
C6 C7 1.428(5)
C8 C9 1.384(5)
C8 C7 1.396(6)
C9 C10 1.421(6)
C9 C21 1.535(5)
C7 C12 1.446(6)
C10 C11 1.378(6)
C11 C12 1.426(5)
C11 C25 1.537(5)
C13 C14 1.531(6)
C13 C16 1.538(6)
C13 C15 1.539(6)
C17 C19 1.520(7)
C17 C18 1.531(7)
C17 C20 1.543(7)
C21 C22 1.528(4)
C21 C23' 1.533(5)
C21 C24 1.536(4)
C21 C22' 1.539(4)
C21 C24' 1.547(4)
C21 C23 1.549(4)
C25 C28 1.499(6)
C25 C26 1.534(6)
C25 C27 1.551(6)
C35 C36 1.490(7)
C36 C37 1.484(8)
C37 C38 1.518(7)
C39 C40 1.507(7)
C40 C41 1.506(7)
C41 C42 1.498(6)
O1S C4S 1.400(6)
O1S C1S 1.405(7)
C1S C2S 1.412(10)
C2S C3S 1.413(10)
C3S C4S 1.480(8)
